data_7106758
loop_
_publ_author_name
Helle
Svendsen,
Jacob
Overgaard,
Yu-Sheng
Chen
Bo
B.
Iversen

_publ_section_title
;
 A photo-induced excited state structure of a hetero-bimetallic ionic pair
 complex, Nd(DMA)4(H2O)4Fe(CN)6&#x00B7;3H2O, analyzed by single crystal
 X-ray diffraction
;
_journal_name_full Chem.Commun.
_journal_page_first 9486
_journal_paper_doi 10.1039/c1cc12626a
_journal_volume 47
_journal_year 2011
_chemical_formula_moiety 'Fe C6 N6, Nd C16 H50 N4 O11'
_chemical_formula_sum 'C22 H50 Fe N10 Nd O11'
_chemical_formula_weight 830.81
_chemical_name_common 'NdFeDMA Excited state'
_chemical_name_systematic
;
NdFeDMA Excited state
;
_space_group_IT_number 14
_symmetry_cell_setting monoclinic
_symmetry_space_group_name_Hall '-P 2ybc'
_symmetry_space_group_name_H-M 'P 1 21/c 1'
_atom_sites_solution_hydrogens geom
_atom_sites_solution_primary direct
_atom_sites_solution_secondary difmap
_audit_creation_method SHELXL-97
_cell_angle_alpha 90.00
_cell_angle_beta 91.4405(15)
_cell_angle_gamma 90.00
_cell_formula_units_Z 4
_cell_length_a 14.1884(9)
_cell_length_b 14.0217(9)
_cell_length_c 17.8732(10)
_cell_measurement_reflns_used 5320
_cell_measurement_temperature 15(2)
_cell_measurement_theta_max 26.0
_cell_measurement_theta_min 4.50
_cell_volume 3554.7(4)
_computing_cell_refinement 'SAINT+ (Bruker-AXS. Madison WI)'
_computing_data_collection 'ApexII (Bruker-AXS, Madison WI'
_computing_data_reduction 'SADABS (Sheldrick, 1997), SORTAV (Blessing, 1997)'
_computing_structure_refinement 'SHELXL-97 (Sheldrick, 1997)'
_computing_structure_solution 'SHELXS-97 (Sheldrick, 1990)'
_diffrn_ambient_temperature 15(2)
_diffrn_detector_area_resol_mean 12.00
_diffrn_measured_fraction_theta_full 0.962
_diffrn_measured_fraction_theta_max 0.851
_diffrn_measurement_device_type 'Bruker D8 diffractometer'
_diffrn_measurement_method \f-scans
_diffrn_radiation_monochromator graphite
_diffrn_radiation_source 'synchrotron radiation'
_diffrn_radiation_type synchrotron
_diffrn_radiation_wavelength 0.41328
_diffrn_reflns_av_R_equivalents 0.0501
_diffrn_reflns_av_sigmaI/netI 0.0771
_diffrn_reflns_limit_h_max 24
_diffrn_reflns_limit_h_min -24
_diffrn_reflns_limit_k_max 24
_diffrn_reflns_limit_k_min 0
_diffrn_reflns_limit_l_max 29
_diffrn_reflns_limit_l_min 0
_diffrn_reflns_number 104191
_diffrn_reflns_theta_full 17.50
_diffrn_reflns_theta_max 21.21
_diffrn_reflns_theta_min 1.19
_diffrn_standards_number 0
_exptl_absorpt_coefficient_mu 0.395
_exptl_absorpt_correction_type none
_exptl_crystal_colour green
_exptl_crystal_density_diffrn 1.534
_exptl_crystal_density_method 'not measured'
_exptl_crystal_description block
_exptl_crystal_F_000 1704
_exptl_crystal_size_max 0.045
_exptl_crystal_size_mid 0.035
_exptl_crystal_size_min 0.030
_refine_diff_density_max 2.475
_refine_diff_density_min -3.534
_refine_diff_density_rms 0.157
_refine_ls_extinction_method none
_refine_ls_goodness_of_fit_ref 1.536
_refine_ls_hydrogen_treatment constr
_refine_ls_matrix_type full
_refine_ls_number_parameters 287
_refine_ls_number_reflns 17005
_refine_ls_number_restraints 0
_refine_ls_restrained_S_all 1.536
_refine_ls_R_factor_all 0.1271
_refine_ls_R_factor_gt 0.0642
_refine_ls_shift/su_max 0.002
_refine_ls_shift/su_mean 0.000
_refine_ls_structure_factor_coef Fsqd
_refine_ls_weighting_details 'calc w=1/[\s^2^(Fo^2^)+(0.0329P)^2^+0.6000P] where P=(Fo^2^+2Fc^2^)/3'
_refine_ls_weighting_scheme calc
_refine_ls_wR_factor_gt 0.1430
_refine_ls_wR_factor_ref 0.1497
_reflns_number_gt 9534
_reflns_number_total 17005
_reflns_threshold_expression >2sigma(I)
_cod_data_source_file c1cc12626a.txt
_cod_data_source_block shelxl
_cod_database_code 7106758

loop_
_symmetry_equiv_pos_as_xyz
'x, y, z'
'-x, y+1/2, -z+1/2'
'-x, -y, -z'
'x, -y-1/2, z-1/2'

loop_
_atom_site_label
_atom_site_type_symbol
_atom_site_fract_x
_atom_site_fract_y
_atom_site_fract_z
_atom_site_U_iso_or_equiv
_atom_site_adp_type
_atom_site_occupancy
_atom_site_symmetry_multiplicity
_atom_site_calc_flag
_atom_site_refinement_flags
_atom_site_disorder_assembly
_atom_site_disorder_group
Nd1 Nd 0.2103 0.2545 0.0742 0.007 Uani 0.3891(19) 1 d P A 1
O1 O 0.3640 0.2570 0.0088 0.013 Uani 0.3891(19) 1 d P A 1
H1A H 0.4198 0.2316 0.0327 0.015 Uiso 0.3891(19) 1 d P A 1
H1B H 0.3822 0.3139 -0.0178 0.015 Uiso 0.3891(19) 1 d P A 1
O2 O 0.1254 0.1391 0.1545 0.017 Uani 0.3891(19) 1 d P A 1
H2A H 0.1441 0.0792 0.1769 0.020 Uiso 0.3891(19) 1 d P A 1
H2B H 0.0635 0.1521 0.1722 0.020 Uiso 0.3891(19) 1 d P A 1
O3 O 0.0432 0.2544 0.0374 0.016 Uani 0.3891(19) 1 d P A 1
H3A H 0.0038 0.2481 0.0807 0.020 Uiso 0.3891(19) 1 d P A 1
H3B H 0.0159 0.2603 -0.0127 0.020 Uiso 0.3891(19) 1 d P A 1
O4 O 0.3071 0.3901 0.1192 0.017 Uani 0.3891(19) 1 d P A 1
H4A H 0.2861 0.4352 0.1562 0.020 Uiso 0.3891(19) 1 d P A 1
H4B H 0.3731 0.3976 0.1110 0.020 Uiso 0.3891(19) 1 d P A 1
O30 O 0.2092 0.1187 -0.0045 0.017 Uani 0.3891(19) 1 d P A 1
N30 N 0.2023 -0.0380 -0.0254 0.011 Uani 0.3088(15) 1 d P A 3
C30 C 0.2437 0.0451 -0.0341 0.012 Uani 0.3088(15) 1 d P A 3
C33 C 0.3317 0.0463 -0.0794 0.023 Uani 0.3088(15) 1 d P A 3
H33A H 0.3563 0.1100 -0.0811 0.035 Uiso 0.3088(15) 1 calc PR A 3
H33B H 0.3171 0.0248 -0.1294 0.035 Uiso 0.3088(15) 1 calc PR A 3
H33C H 0.3780 0.0047 -0.0567 0.035 Uiso 0.3088(15) 1 calc PR A 3
C31 C 0.1167 -0.0426 0.0178 0.020 Uani 0.3088(15) 1 d P A 3
H31A H 0.1305 -0.0720 0.0653 0.031 Uiso 0.3088(15) 1 calc PR A 3
H31B H 0.0700 -0.0795 -0.0090 0.031 Uiso 0.3088(15) 1 calc PR A 3
H31C H 0.0932 0.0208 0.0256 0.031 Uiso 0.3088(15) 1 calc PR A 3
C32 C 0.2379 -0.1264 -0.0568 0.018 Uani 0.3088(15) 1 d P A 3
H32A H 0.2936 -0.1133 -0.0844 0.027 Uiso 0.3088(15) 1 calc PR A 3
H32B H 0.1907 -0.1539 -0.0896 0.027 Uiso 0.3088(15) 1 calc PR A 3
H32C H 0.2529 -0.1703 -0.0170 0.027 Uiso 0.3088(15) 1 calc PR A 3
N30A N 0.2531 -0.0191 -0.0484 0.014 Uani 0.0803(4) 1 d P A 4
C30A C 0.1942 0.0278 -0.0071 0.013 Uani 0.0803(4) 1 d P A 4
C33A C 0.1167 -0.0426 0.0178 0.020 Uani 0.0803(4) 1 d P A 4
H33D H 0.1390 -0.0775 0.0609 0.031 Uiso 0.0803(4) 1 calc PR A 4
H33E H 0.1021 -0.0862 -0.0222 0.031 Uiso 0.0803(4) 1 calc PR A 4
H33F H 0.0611 -0.0076 0.0302 0.031 Uiso 0.0803(4) 1 calc PR A 4
C32A C 0.2379 -0.1264 -0.0568 0.018 Uani 0.0803(4) 1 d P A 4
H32D H 0.2521 -0.1573 -0.0099 0.027 Uiso 0.0803(4) 1 calc PR A 4
H32E H 0.2786 -0.1507 -0.0944 0.027 Uiso 0.0803(4) 1 calc PR A 4
H32F H 0.1734 -0.1386 -0.0713 0.027 Uiso 0.0803(4) 1 calc PR A 4
C31A C 0.3317 0.0463 -0.0794 0.023 Uani 0.0803(4) 1 d P A 4
H31D H 0.3165 0.1118 -0.0699 0.035 Uiso 0.0803(4) 1 calc PR A 4
H31E H 0.3362 0.0364 -0.1324 0.035 Uiso 0.0803(4) 1 calc PR A 4
H31F H 0.3909 0.0309 -0.0552 0.035 Uiso 0.0803(4) 1 calc PR A 4
O40 O 0.3180 0.1736 0.1531 0.022 Uani 0.3891(19) 1 d P . .
N40 N 0.4361 0.0866 0.1970 0.013 Uani 0.2506(12) 1 d P A 3
C40 C 0.3884 0.1669 0.1996 0.013 Uani 0.2506(12) 1 d P A 3
C43 C 0.4198 0.2385 0.2571 0.021 Uani 0.2506(12) 1 d P A 3
H43A H 0.4798 0.2643 0.2438 0.031 Uiso 0.2506(12) 1 calc PR A 3
H43B H 0.4255 0.2082 0.3052 0.031 Uiso 0.2506(12) 1 calc PR A 3
H43C H 0.3743 0.2890 0.2592 0.031 Uiso 0.2506(12) 1 calc PR A 3
C41 C 0.4048 0.0142 0.1390 0.021 Uani 0.2506(12) 1 d P A 3
H41A H 0.3392 0.0236 0.1266 0.031 Uiso 0.2506(12) 1 calc PR A 3
H41B H 0.4139 -0.0489 0.1588 0.031 Uiso 0.2506(12) 1 calc PR A 3
H41C H 0.4412 0.0218 0.0949 0.031 Uiso 0.2506(12) 1 calc PR A 3
C42 C 0.5210 0.0730 0.2430 0.019 Uani 0.2506(12) 1 d P A 3
H42A H 0.5730 0.0589 0.2115 0.029 Uiso 0.2506(12) 1 calc PR A 3
H42B H 0.5118 0.0210 0.2770 0.029 Uiso 0.2506(12) 1 calc PR A 3
H42C H 0.5343 0.1302 0.2709 0.029 Uiso 0.2506(12) 1 calc PR A 3
N40A N 0.4395 0.1382 0.2237 0.011 Uani 0.1385(7) 1 d P A 4
C40A C 0.3817 0.1107 0.1690 0.010 Uani 0.1385(7) 1 d P A 4
C43A C 0.4048 0.0142 0.1390 0.021 Uani 0.1385(7) 1 d P A 4
H43D H 0.3506 -0.0113 0.1127 0.031 Uiso 0.1385(7) 1 calc PR A 4
H43E H 0.4222 -0.0274 0.1797 0.031 Uiso 0.1385(7) 1 calc PR A 4
H43F H 0.4563 0.0193 0.1054 0.031 Uiso 0.1385(7) 1 calc PR A 4
C42A C 0.5210 0.0730 0.2430 0.019 Uani 0.1385(7) 1 d P A 4
H42D H 0.4986 0.0086 0.2466 0.029 Uiso 0.1385(7) 1 calc PR A 4
H42E H 0.5492 0.0920 0.2900 0.029 Uiso 0.1385(7) 1 calc PR A 4
H42F H 0.5670 0.0769 0.2046 0.029 Uiso 0.1385(7) 1 calc PR A 4
C41A C 0.4198 0.2385 0.2571 0.021 Uani 0.1385(7) 1 d P A 4
H41D H 0.3635 0.2644 0.2341 0.031 Uiso 0.1385(7) 1 calc PR A 4
H41E H 0.4720 0.2800 0.2478 0.031 Uiso 0.1385(7) 1 calc PR A 4
H41F H 0.4117 0.2330 0.3101 0.031 Uiso 0.1385(7) 1 calc PR A 4
O20 O 0.1312 0.3444 0.1654 0.013 Uani 0.3891(19) 1 d P . .
N20 N 0.0953 0.3722 0.2845 0.012 Uani 0.2332(11) 1 d P A 3
C20 C 0.0852 0.3925 0.2125 0.012 Uani 0.2332(11) 1 d P A 3
C23 C 0.0183 0.4753 0.1933 0.021 Uani 0.2332(11) 1 d P A 3
H23A H 0.0495 0.5347 0.2038 0.032 Uiso 0.2332(11) 1 calc PR A 3
H23B H -0.0371 0.4704 0.2229 0.032 Uiso 0.2332(11) 1 calc PR A 3
H23C H 0.0005 0.4726 0.1411 0.032 Uiso 0.2332(11) 1 calc PR A 3
C21 C 0.1572 0.2927 0.3044 0.026 Uani 0.2332(11) 1 d P A 3
H21A H 0.1582 0.2480 0.2637 0.039 Uiso 0.2332(11) 1 calc PR A 3
H21B H 0.1343 0.2616 0.3482 0.039 Uiso 0.2332(11) 1 calc PR A 3
H21C H 0.2198 0.3160 0.3144 0.039 Uiso 0.2332(11) 1 calc PR A 3
C22 C 0.0510 0.4390 0.3393 0.024 Uani 0.2332(11) 1 d P A 3
H22A H 0.0812 0.5002 0.3370 0.036 Uiso 0.2332(11) 1 calc PR A 3
H22B H 0.0586 0.4136 0.3890 0.036 Uiso 0.2332(11) 1 calc PR A 3
H22C H -0.0149 0.4458 0.3271 0.036 Uiso 0.2332(11) 1 calc PR A 3
N20A N 0.0596 0.4216 0.2566 0.009 Uani 0.1559(8) 1 d P A 4
C20A C 0.1155 0.3525 0.2364 0.009 Uani 0.1559(8) 1 d P A 4
C23A C 0.1572 0.2927 0.3044 0.026 Uani 0.1559(8) 1 d P A 4
H23D H 0.2017 0.2470 0.2864 0.039 Uiso 0.1559(8) 1 calc PR A 4
H23E H 0.1070 0.2599 0.3286 0.039 Uiso 0.1559(8) 1 calc PR A 4
H23F H 0.1883 0.3347 0.3395 0.039 Uiso 0.1559(8) 1 calc PR A 4
C22A C 0.0510 0.4390 0.3393 0.024 Uani 0.1559(8) 1 d P A 4
H22D H 0.0790 0.3868 0.3667 0.036 Uiso 0.1559(8) 1 calc PR A 4
H22E H -0.0144 0.4441 0.3513 0.036 Uiso 0.1559(8) 1 calc PR A 4
H22F H 0.0829 0.4971 0.3527 0.036 Uiso 0.1559(8) 1 calc PR A 4
C21A C 0.0183 0.4753 0.1933 0.021 Uani 0.1559(8) 1 d P A 4
H21D H 0.0502 0.5353 0.1888 0.032 Uiso 0.1559(8) 1 calc PR A 4
H21E H -0.0474 0.4863 0.2016 0.032 Uiso 0.1559(8) 1 calc PR A 4
H21F H 0.0250 0.4393 0.1480 0.032 Uiso 0.1559(8) 1 calc PR A 4
O10 O 0.1951 0.3543 -0.0326 0.014 Uani 0.3891(19) 1 d P . .
N10 N 0.1813 0.5125 -0.0395 0.014 Uani 0.3891(19) 1 d P . .
C10 C 0.2134 0.4311 -0.0651 0.011 Uani 0.3891(19) 1 d P A .
C13 C 0.2722 0.4300 -0.1336 0.021 Uani 0.3891(19) 1 d P . .
H13A H 0.2867 0.3653 -0.1465 0.032 Uiso 0.3891(19) 1 calc PR A .
H13B H 0.3297 0.4645 -0.1239 0.032 Uiso 0.3891(19) 1 calc PR . .
H13C H 0.2379 0.4595 -0.1744 0.032 Uiso 0.3891(19) 1 calc PR . .
C11 C 0.1243 0.5136 0.0271 0.021 Uani 0.3891(19) 1 d P A .
H11A H 0.0954 0.4524 0.0334 0.031 Uiso 0.3891(19) 1 calc PR . .
H11B H 0.0763 0.5615 0.0218 0.031 Uiso 0.3891(19) 1 calc PR . .
H11C H 0.1638 0.5277 0.0701 0.031 Uiso 0.3891(19) 1 calc PR . .
C12 C 0.2044 0.6053 -0.0700 0.027 Uani 0.3891(19) 1 d P A .
H12A H 0.2445 0.5973 -0.1120 0.041 Uiso 0.3891(19) 1 calc PR . .
H12B H 0.2366 0.6427 -0.0323 0.041 Uiso 0.3891(19) 1 calc PR . .
H12C H 0.1475 0.6373 -0.0858 0.041 Uiso 0.3891(19) 1 calc PR . .
Fe1 Fe -0.2196 0.2546 -0.2144 0.007 Uani 0.3891(19) 1 d P . .
C5 C -0.3154 0.2469 -0.1392 0.010 Uani 0.3891(19) 1 d P A .
C1 C -0.2405 0.3908 -0.2207 0.011 Uani 0.3891(19) 1 d P A .
C2 C -0.3158 0.2344 -0.2910 0.010 Uani 0.3891(19) 1 d P A .
C4 C -0.2013 0.1184 -0.2098 0.010 Uani 0.3891(19) 1 d P A .
C3 C -0.1207 0.2692 -0.2861 0.010 Uani 0.3891(19) 1 d P A .
C6 C -0.1232 0.2673 -0.1371 0.011 Uani 0.3891(19) 1 d P A .
N5 N -0.3729 0.2442 -0.0949 0.014 Uani 0.3891(19) 1 d P . .
N1 N -0.2556 0.4713 -0.2241 0.013 Uani 0.3891(19) 1 d P . .
N2 N -0.3744 0.2208 -0.3354 0.015 Uani 0.3891(19) 1 d P . .
N4 N -0.1895 0.0373 -0.2060 0.013 Uani 0.3891(19) 1 d P . .
N3 N -0.0607 0.2814 -0.3271 0.013 Uani 0.3891(19) 1 d P . .
N6 N -0.0647 0.2707 -0.0916 0.014 Uani 0.3891(19) 1 d P . .
O97 O 0.5319 0.1774 0.0400 0.014 Uani 0.3891(19) 1 d P . .
H97A H 0.5677 0.1977 -0.0025 0.017 Uiso 0.3891(19) 1 d P . .
H97B H 0.5661 0.2155 0.0765 0.017 Uiso 0.3891(19) 1 d P . .
O98 O -0.5076 0.3867 -0.0569 0.014 Uani 0.3891(19) 1 d P . .
H98A H -0.4992 0.4481 -0.0801 0.017 Uiso 0.3891(19) 1 d P . .
H98B H -0.4603 0.3481 -0.0797 0.017 Uiso 0.3891(19) 1 d P . .
O99 O 0.5000 0.4197 0.0965 0.013 Uani 0.3891(19) 1 d P . .
H99A H 0.5046 0.4050 0.0437 0.015 Uiso 0.3891(19) 1 d P . .
H99B H 0.5441 0.3758 0.1194 0.015 Uiso 0.3891(19) 1 d P . .
Nd1G Nd 0.21463(4) 0.25413(3) 0.07607(3) 0.0467(3) Uani 0.6109(19) 1 d P A 2
O1G O 0.3649(6) 0.2595(4) 0.0040(5) 0.085(2) Uani 0.6109(19) 1 d P A 2
O2G O 0.1290(4) 0.1375(4) 0.1568(3) 0.0652(17) Uani 0.6109(19) 1 d P A 2
O3G O 0.0399(5) 0.2396(5) 0.0347(4) 0.0754(19) Uani 0.6109(19) 1 d P A 2
O4G O 0.3140(5) 0.3851(4) 0.1266(4) 0.089(2) Uani 0.6109(19) 1 d P A 2
O30G O 0.2063(5) 0.1204(5) -0.0081(4) 0.0711(17) Uiso 0.6109(19) 1 d P A 2
N30G N 0.2180(8) -0.0317(9) -0.0285(6) 0.108(3) Uiso 0.6109(19) 1 d P A 2
C30G C 0.2455(10) 0.0467(11) -0.0388(8) 0.111(4) Uiso 0.6109(19) 1 d P A 2
C33G C 0.3231(11) 0.0595(12) -0.0907(9) 0.150(6) Uiso 0.6109(19) 1 d P A 2
H33G H 0.3438 0.1246 -0.0892 0.225 Uiso 0.6109(19) 1 calc PR A 2
H33H H 0.3017 0.0437 -0.1405 0.225 Uiso 0.6109(19) 1 calc PR A 2
H33I H 0.3746 0.0184 -0.0761 0.225 Uiso 0.6109(19) 1 calc PR A 2
C31G C 0.1360(11) -0.0459(11) 0.0205(9) 0.143(6) Uiso 0.6109(19) 1 d P A 2
H31G H 0.1567 -0.0760 0.0663 0.214 Uiso 0.6109(19) 1 calc PR A 2
H31H H 0.0901 -0.0857 -0.0047 0.214 Uiso 0.6109(19) 1 calc PR A 2
H31I H 0.1082 0.0148 0.0315 0.214 Uiso 0.6109(19) 1 calc PR A 2
C32G C 0.2500(15) -0.1217(16) -0.0548(12) 0.209(9) Uiso 0.6109(19) 1 d P A 2
H32G H 0.3060 -0.1128 -0.0830 0.313 Uiso 0.6109(19) 1 calc PR A 2
H32H H 0.2018 -0.1502 -0.0862 0.313 Uiso 0.6109(19) 1 calc PR A 2
H32I H 0.2637 -0.1627 -0.0129 0.313 Uiso 0.6109(19) 1 calc PR A 2
O40G O 0.3283(5) 0.1677(5) 0.1442(4) 0.089(2) Uiso 0.6109(19) 1 d P A 2
N40G N 0.4249(11) 0.0718(13) 0.1893(9) 0.164(6) Uiso 0.6109(19) 1 d P A 2
C40G C 0.4089(13) 0.1445(16) 0.2118(11) 0.159(7) Uiso 0.6109(19) 1 d P A 2
C43G C 0.4260(11) 0.2255(10) 0.2616(9) 0.120(5) Uiso 0.6109(19) 1 d P A 2
H43G H 0.4857 0.2538 0.2507 0.181 Uiso 0.6109(19) 1 calc PR A 2
H43H H 0.4268 0.2040 0.3126 0.181 Uiso 0.6109(19) 1 calc PR A 2
H43I H 0.3769 0.2718 0.2542 0.181 Uiso 0.6109(19) 1 calc PR A 2
C41G C 0.4059(9) 0.0059(9) 0.1313(7) 0.110(4) Uiso 0.6109(19) 1 d P A 2
H41G H 0.3409 0.0109 0.1155 0.165 Uiso 0.6109(19) 1 calc PR A 2
H41H H 0.4184 -0.0575 0.1491 0.165 Uiso 0.6109(19) 1 calc PR A 2
H41I H 0.4453 0.0195 0.0898 0.165 Uiso 0.6109(19) 1 calc PR A 2
C42G C 0.5150(11) 0.0617(12) 0.2469(9) 0.145(6) Uiso 0.6109(19) 1 d P A 2
H42G H 0.5705 0.0475 0.2193 0.218 Uiso 0.6109(19) 1 calc PR A 2
H42H H 0.5037 0.0112 0.2818 0.218 Uiso 0.6109(19) 1 calc PR A 2
H42I H 0.5240 0.1205 0.2737 0.218 Uiso 0.6109(19) 1 calc PR A 2
O20G O 0.1251(4) 0.3463(4) 0.1598(3) 0.0623(15) Uiso 0.6109(19) 1 d P A 2
N20G N 0.0897(8) 0.3859(9) 0.2731(7) 0.120(4) Uiso 0.6109(19) 1 d P A 2
C20G C 0.0831(12) 0.3986(12) 0.2110(10) 0.135(5) Uiso 0.6109(19) 1 d P A 2
C23G C 0.0142(8) 0.4818(8) 0.1852(6) 0.087(3) Uiso 0.6109(19) 1 d P A 2
H23G H 0.0437 0.5423 0.1952 0.130 Uiso 0.6109(19) 1 calc PR A 2
H23H H -0.0433 0.4775 0.2123 0.130 Uiso 0.6109(19) 1 calc PR A 2
H23I H 0.0003 0.4760 0.1326 0.130 Uiso 0.6109(19) 1 calc PR A 2
C21G C 0.1540(11) 0.3034(11) 0.2949(8) 0.126(5) Uiso 0.6109(19) 1 d P A 2
H21G H 0.1555 0.2582 0.2545 0.189 Uiso 0.6109(19) 1 calc PR A 2
H21H H 0.1308 0.2727 0.3387 0.189 Uiso 0.6109(19) 1 calc PR A 2
H21I H 0.2166 0.3269 0.3051 0.189 Uiso 0.6109(19) 1 calc PR A 2
C22G C 0.0516(8) 0.4492(8) 0.3310(6) 0.088(3) Uiso 0.6109(19) 1 d P A 2
H22G H 0.0822 0.5102 0.3288 0.132 Uiso 0.6109(19) 1 calc PR A 2
H22H H 0.0630 0.4214 0.3795 0.132 Uiso 0.6109(19) 1 calc PR A 2
H22I H -0.0150 0.4571 0.3224 0.132 Uiso 0.6109(19) 1 calc PR A 2
O10G O 0.1843(5) 0.3642(5) -0.0221(4) 0.081(2) Uiso 0.6109(19) 1 d P A 2
N10G N 0.1997(6) 0.5197(6) -0.0373(5) 0.072(2) Uiso 0.6109(19) 1 d P A 2
C10G C 0.2084(7) 0.4347(7) -0.0591(5) 0.066(2) Uiso 0.6109(19) 1 d P A 2
C13G C 0.2641(10) 0.4148(11) -0.1302(8) 0.131(5) Uiso 0.6109(19) 1 d P A 2
H13G H 0.2728 0.3473 -0.1358 0.196 Uiso 0.6109(19) 1 calc PR A 2
H13H H 0.3245 0.4455 -0.1262 0.196 Uiso 0.6109(19) 1 calc PR A 2
H13I H 0.2298 0.4393 -0.1730 0.196 Uiso 0.6109(19) 1 calc PR A 2
C11G C 0.1456(13) 0.5405(13) 0.0306(10) 0.164(7) Uiso 0.6109(19) 1 d P A 2
H11G H 0.1106 0.4850 0.0444 0.246 Uiso 0.6109(19) 1 calc PR A 2
H11H H 0.1029 0.5923 0.0205 0.246 Uiso 0.6109(19) 1 calc PR A 2
H11I H 0.1883 0.5578 0.0708 0.246 Uiso 0.6109(19) 1 calc PR A 2
C12G C 0.2229(12) 0.6045(12) -0.0778(9) 0.152(6) Uiso 0.6109(19) 1 d P A 2
H12G H 0.2627 0.5883 -0.1186 0.228 Uiso 0.6109(19) 1 calc PR A 2
H12H H 0.2554 0.6483 -0.0449 0.228 Uiso 0.6109(19) 1 calc PR A 2
H12I H 0.1661 0.6337 -0.0971 0.228 Uiso 0.6109(19) 1 calc PR A 2
Fe1G Fe -0.21647(9) 0.25285(7) -0.21670(6) 0.0461(4) Uani 0.6109(19) 1 d P A 2
C5G C -0.3058(7) 0.2446(6) -0.1413(5) 0.058(2) Uani 0.6109(19) 1 d P A 2
C1G C -0.2380(6) 0.3894(6) -0.2182(5) 0.0515(19) Uani 0.6109(19) 1 d P A 2
C2G C -0.3154(7) 0.2369(5) -0.2912(5) 0.056(2) Uani 0.6109(19) 1 d P A 2
C4G C -0.2019(6) 0.1162(6) -0.2152(4) 0.0525(19) Uani 0.6109(19) 1 d P A 2
C3G C -0.1210(6) 0.2696(5) -0.2896(5) 0.0504(19) Uani 0.6109(19) 1 d P A 2
C6G C -0.1174(6) 0.2632(5) -0.1419(5) 0.055(2) Uani 0.6109(19) 1 d P A 2
N5G N -0.3679(7) 0.2438(5) -0.0966(5) 0.081(3) Uani 0.6109(19) 1 d P A 2
N1G N -0.2554(6) 0.4684(5) -0.2162(5) 0.070(2) Uani 0.6109(19) 1 d P A 2
N2G N -0.3782(6) 0.2278(6) -0.3341(5) 0.077(2) Uani 0.6109(19) 1 d P A 2
N4G N -0.1944(5) 0.0357(5) -0.2123(4) 0.0612(19) Uani 0.6109(19) 1 d P A 2
N3G N -0.0615(6) 0.2852(5) -0.3321(5) 0.068(2) Uani 0.6109(19) 1 d P A 2
N6G N -0.0558(6) 0.2664(5) -0.0967(5) 0.073(2) Uani 0.6109(19) 1 d P A 2
O97G O 0.5347(6) 0.1765(7) 0.0338(5) 0.122(3) Uani 0.6109(19) 1 d P A 2
O98G O -0.5024(6) 0.3868(5) -0.0572(4) 0.096(2) Uani 0.6109(19) 1 d P A 2
O99G O 0.5042(4) 0.4142(4) 0.0956(4) 0.0704(17) Uani 0.6109(19) 1 d P A 2

loop_
_atom_site_aniso_label
_atom_site_aniso_U_11
_atom_site_aniso_U_22
_atom_site_aniso_U_33
_atom_site_aniso_U_23
_atom_site_aniso_U_13
_atom_site_aniso_U_12
Nd1 0.007 0.006 0.008 0.000 0.000 0.000
O1 0.011 0.011 0.015 0.001 0.003 0.000
O2 0.012 0.014 0.025 0.009 0.006 0.003
O3 0.009 0.030 0.009 0.002 -0.001 -0.001
O4 0.012 0.017 0.021 -0.010 0.004 -0.004
O30 0.018 0.010 0.024 -0.005 0.004 -0.001
N30 0.013 0.008 0.012 -0.002 0.001 0.001
C30 0.012 0.011 0.012 -0.003 0.000 0.000
C33 0.015 0.035 0.021 -0.005 0.006 -0.005
C31 0.016 0.029 0.016 0.007 0.002 -0.005
C32 0.020 0.010 0.024 -0.008 -0.004 0.004
N30A 0.017 0.008 0.017 -0.004 -0.002 0.000
C30A 0.020 0.012 0.007 0.003 -0.002 0.002
C33A 0.016 0.029 0.016 0.007 0.002 -0.005
C32A 0.020 0.010 0.024 -0.008 -0.004 0.004
C31A 0.015 0.035 0.021 -0.005 0.006 -0.005
O40 0.012 0.029 0.026 0.014 -0.001 0.003
N40 0.010 0.015 0.012 0.003 -0.001 0.001
C40 0.012 0.018 0.011 0.004 0.001 -0.002
C43 0.020 0.025 0.018 -0.005 0.006 -0.008
C41 0.022 0.015 0.026 -0.001 0.009 -0.003
C42 0.012 0.025 0.021 0.010 -0.004 0.001
N40A 0.009 0.012 0.011 0.002 0.000 0.003
C40A 0.008 0.011 0.012 0.004 0.002 -0.003
C43A 0.022 0.015 0.026 -0.001 0.009 -0.003
C42A 0.012 0.025 0.021 0.010 -0.004 0.001
C41A 0.020 0.025 0.018 -0.005 0.006 -0.008
O20 0.014 0.015 0.012 -0.004 0.005 -0.002
N20 0.013 0.013 0.012 -0.002 0.002 0.000
C20 0.010 0.012 0.013 -0.001 0.003 -0.003
C23 0.015 0.024 0.025 0.014 0.001 0.001
C21 0.018 0.027 0.034 0.011 0.001 0.006
C22 0.017 0.038 0.017 -0.015 0.006 -0.006
N20A 0.010 0.011 0.006 -0.001 0.001 0.000
C20A 0.011 0.008 0.008 0.000 0.000 -0.003
C23A 0.018 0.027 0.034 0.011 0.001 0.006
C22A 0.017 0.038 0.017 -0.015 0.006 -0.006
C21A 0.015 0.024 0.025 0.014 0.001 0.001
O10 0.021 0.009 0.012 0.002 -0.001 0.000
N10 0.021 0.008 0.014 0.002 0.000 0.002
C10 0.011 0.012 0.010 0.003 -0.001 0.000
C13 0.018 0.031 0.015 0.004 0.005 0.005
C11 0.024 0.020 0.018 -0.002 0.003 0.007
C12 0.040 0.011 0.029 0.007 -0.003 -0.004
Fe1 0.007 0.006 0.007 0.000 0.000 0.000
C5 0.012 0.009 0.010 0.000 0.000 0.001
C1 0.010 0.012 0.010 -0.001 0.000 -0.001
C2 0.012 0.010 0.010 -0.001 0.002 0.000
C4 0.010 0.012 0.008 -0.001 0.001 0.000
C3 0.012 0.008 0.010 0.000 -0.001 0.001
C6 0.010 0.011 0.011 0.000 0.001 0.001
N5 0.014 0.015 0.013 -0.001 0.002 0.000
N1 0.013 0.011 0.016 -0.002 -0.001 -0.001
N2 0.014 0.017 0.012 -0.002 0.000 0.000
N4 0.013 0.011 0.014 0.001 0.001 0.001
N3 0.014 0.013 0.013 0.000 0.001 0.001
N6 0.015 0.014 0.014 -0.001 -0.002 0.001
O97 0.012 0.017 0.014 0.002 0.002 -0.001
O98 0.016 0.011 0.014 0.001 0.004 0.001
O99 0.013 0.012 0.013 0.000 0.000 0.001
Nd1G 0.0586(5) 0.0295(2) 0.0522(4) -0.00007(18) 0.00655(19) -0.00313(19)
O1G 0.087(5) 0.070(4) 0.102(6) -0.018(4) 0.034(4) -0.012(4)
O2G 0.080(4) 0.045(3) 0.071(4) 0.012(3) 0.023(3) 0.005(3)
O3G 0.068(4) 0.108(6) 0.050(4) 0.001(3) -0.011(3) -0.007(4)
O4G 0.079(5) 0.062(4) 0.128(6) -0.050(4) 0.029(4) -0.018(3)
Fe1G 0.0588(8) 0.0367(6) 0.0431(7) -0.0034(4) 0.0041(5) -0.0013(5)
C5G 0.068(6) 0.062(5) 0.044(5) -0.006(4) -0.002(4) -0.003(4)
C1G 0.051(5) 0.050(4) 0.054(5) -0.012(4) -0.004(4) -0.001(4)
C2G 0.068(6) 0.045(4) 0.057(5) -0.012(4) 0.014(4) -0.005(4)
C4G 0.061(5) 0.050(4) 0.047(5) 0.000(3) 0.003(4) 0.005(4)
C3G 0.067(5) 0.034(4) 0.050(5) -0.005(3) 0.002(4) -0.007(3)
C6G 0.064(5) 0.044(4) 0.057(5) 0.008(3) -0.005(4) 0.001(4)
N5G 0.095(7) 0.078(6) 0.070(6) -0.008(4) 0.018(5) 0.000(5)
N1G 0.080(6) 0.057(4) 0.074(5) -0.020(4) 0.000(4) -0.007(4)
N2G 0.071(5) 0.098(6) 0.060(5) -0.018(4) -0.006(4) -0.004(5)
N4G 0.081(5) 0.039(3) 0.064(5) -0.002(3) 0.009(4) -0.002(3)
N3G 0.075(6) 0.057(4) 0.072(6) 0.002(4) 0.015(4) -0.006(4)
N6G 0.073(5) 0.071(5) 0.072(6) -0.001(4) -0.025(4) 0.003(4)
O97G 0.129(8) 0.115(7) 0.122(7) 0.017(6) 0.016(6) -0.035(6)
O98G 0.131(7) 0.072(5) 0.085(5) 0.005(4) 0.019(5) 0.004(4)
O99G 0.079(4) 0.053(3) 0.078(4) -0.005(3) -0.005(3) -0.006(3)

loop_
_atom_type_symbol
_atom_type_description
_atom_type_scat_dispersion_real
_atom_type_scat_dispersion_imag
_atom_type_scat_source
C C -0.0001 0.0005 'International Tables Vol C Tables 4.2.6.8 and 6.1.1.4'
H H 0.0000 0.0000 'International Tables Vol C Tables 4.2.6.8 and 6.1.1.4'
N N 0.0005 0.0010 'International Tables Vol C Tables 4.2.6.8 and 6.1.1.4'
O O 0.0017 0.0018 'International Tables Vol C Tables 4.2.6.8 and 6.1.1.4'
Fe Fe 0.1985 0.3063 'International Tables Vol C Tables 4.2.6.8 and 6.1.1.4'
Nd Nd -0.9799 1.1650 'International Tables Vol C Tables 4.2.6.8 and 6.1.1.4'

loop_
_geom_angle_atom_site_label_1
_geom_angle_atom_site_label_2
_geom_angle_atom_site_label_3
_geom_angle
_geom_angle_site_symmetry_1
_geom_angle_site_symmetry_3
_geom_angle_publ_flag
O40 Nd1 O20 99.017(4) . . ?
O40 Nd1 O30 87.875(4) . . ?
O20 Nd1 O30 147.326(2) . . ?
O40 Nd1 O10 144.476(2) . . ?
O20 Nd1 O10 101.792(4) . . ?
O30 Nd1 O10 89.859(4) . . ?
O40 Nd1 O3 140.759(2) . . ?
O20 Nd1 O3 73.269(3) . . ?
O30 Nd1 O3 81.228(1) . . ?
O10 Nd1 O3 73.460(1) . . ?
O40 Nd1 O4 80.122(4) . . ?
O20 Nd1 O4 68.566(4) . . ?
O30 Nd1 O4 143.979(2) . . ?
O10 Nd1 O4 81.128(4) . . ?
O3 Nd1 O4 127.994(2) . . ?
O40 Nd1 O2 69.938(4) . . ?
O20 Nd1 O2 72.845(4) . . ?
O30 Nd1 O2 79.846(4) . . ?
O10 Nd1 O2 144.138(3) . . ?
O3 Nd1 O2 71.062(3) . . ?
O4 Nd1 O2 125.848(3) . . ?
O40 Nd1 O1 74.101(4) . . ?
O20 Nd1 O1 138.482(2) . . ?
O30 Nd1 O1 74.150(2) . . ?
O10 Nd1 O1 71.199(3) . . ?
O3 Nd1 O1 136.473(4) . . ?
O4 Nd1 O1 69.918(3) . . ?
O2 Nd1 O1 135.938(2) . . ?
Nd1 O1 H1A 120.353(4) . . ?
Nd1 O1 H1B 119.249(2) . . ?
H1A O1 H1B 107.370(3) . . ?
Nd1 O2 H2A 132.213(3) . . ?
Nd1 O2 H2B 121.795(3) . . ?
H2A O2 H2B 105.859(1) . . ?
Nd1 O3 H3A 110.995(4) . . ?
Nd1 O3 H3B 127.623(1) . . ?
H3A O3 H3B 121.380(4) . . ?
Nd1 O4 H4A 123.178(3) . . ?
Nd1 O4 H4B 124.962(2) . . ?
H4A O4 H4B 110.660(2) . . ?
C30 N30 C32 123.189(4) . . ?
C30 N30 C31 118.852(2) . . ?
C32 N30 C31 117.959(2) . . ?
N30 C30 C33 116.918(2) . . ?
C30 C33 H33A 109.5 . . ?
C30 C33 H33B 109.5 . . ?
H33A C33 H33B 109.5 . . ?
C30 C33 H33C 109.5 . . ?
H33A C33 H33C 109.5 . . ?
H33B C33 H33C 109.5 . . ?
N30 C31 H31A 109.5 . . ?
N30 C31 H31B 109.5 . . ?
H31A C31 H31B 109.5 . . ?
N30 C31 H31C 109.5 . . ?
H31A C31 H31C 109.5 . . ?
H31B C31 H31C 109.5 . . ?
N30 C32 H32A 109.5 . . ?
N30 C32 H32B 109.5 . . ?
H32A C32 H32B 109.5 . . ?
N30 C32 H32C 109.5 . . ?
H32A C32 H32C 109.5 . . ?
H32B C32 H32C 109.5 . . ?
C30A N30A C32A 117.462(2) . . ?
C30A N30A C31A 112.286(4) . . ?
C32A N30A C31A 130.215(2) . . ?
N30A C30A C33A 108.045(4) . . ?
C30A C33A H33D 109.5 . . ?
C30A C33A H33E 109.5 . . ?
H33D C33A H33E 109.5 . . ?
C30A C33A H33F 109.5 . . ?
H33D C33A H33F 109.5 . . ?
H33E C33A H33F 109.5 . . ?
N30A C32A H32D 109.5 . . ?
N30A C32A H32E 109.5 . . ?
H32D C32A H32E 109.5 . . ?
N30A C32A H32F 109.5 . . ?
H32D C32A H32F 109.5 . . ?
H32E C32A H32F 109.5 . . ?
N30A C31A H31D 109.5 . . ?
N30A C31A H31E 109.5 . . ?
H31D C31A H31E 109.5 . . ?
N30A C31A H31F 109.5 . . ?
H31D C31A H31F 109.5 . . ?
H31E C31A H31F 109.5 . . ?
C40 O40 C40A 43.911(2) . . ?
C40 O40 C40G 9.8(8) . . ?
C40A O40 C40G 34.8(8) . . ?
C40 O40 Nd1G 154.321(11) . . ?
C40A O40 Nd1G 155.004(10) . . ?
C40G O40 Nd1G 163.8(7) . . ?
C40 O40 Nd1 155.075(1) . . ?
C40A O40 Nd1 154.879(1) . . ?
C40G O40 Nd1 164.6(7) . . ?
Nd1G O40 Nd1 0.827(11) . . ?
C40 N40 C42 120.841(2) . . ?
C40 N40 C41 117.177(4) . . ?
C42 N40 C41 121.697(2) . . ?
O40 C40 N40 115.572(2) . . ?
O40 C40 C43 127.419(2) . . ?
N40 C40 C43 116.986(4) . . ?
C40 C43 H43A 109.5 . . ?
C40 C43 H43B 109.5 . . ?
H43A C43 H43B 109.5 . . ?
C40 C43 H43C 109.5 . . ?
H43A C43 H43C 109.5 . . ?
H43B C43 H43C 109.5 . . ?
N40 C41 H41A 109.5 . . ?
N40 C41 H41B 109.5 . . ?
H41A C41 H41B 109.5 . . ?
N40 C41 H41C 109.5 . . ?
H41A C41 H41C 109.5 . . ?
H41B C41 H41C 109.5 . . ?
N40 C42 H42A 109.5 . . ?
N40 C42 H42B 109.5 . . ?
H42A C42 H42B 109.5 . . ?
N40 C42 H42C 109.5 . . ?
H42A C42 H42C 109.5 . . ?
H42B C42 H42C 109.5 . . ?
C40A N40A C42A 116.846(4) . . ?
C40A N40A C41A 115.792(2) . . ?
C42A N40A C41A 127.200(3) . . ?
O40 C40A N40A 112.488(4) . . ?
O40 C40A C43A 134.368(2) . . ?
N40A C40A C43A 113.143(2) . . ?
C40A C43A H43D 109.5 . . ?
C40A C43A H43E 109.5 . . ?
H43D C43A H43E 109.5 . . ?
C40A C43A H43F 109.5 . . ?
H43D C43A H43F 109.5 . . ?
H43E C43A H43F 109.5 . . ?
N40A C42A H42D 109.5 . . ?
N40A C42A H42E 109.5 . . ?
H42D C42A H42E 109.5 . . ?
N40A C42A H42F 109.5 . . ?
H42D C42A H42F 109.5 . . ?
H42E C42A H42F 109.5 . . ?
N40A C41A H41D 109.5 . . ?
N40A C41A H41E 109.5 . . ?
H41D C41A H41E 109.5 . . ?
N40A C41A H41F 109.5 . . ?
H41D C41A H41F 109.5 . . ?
H41E C41A H41F 109.5 . . ?
C20G O20 C20 3.6(8) . . ?
C20G O20 C20A 40.6(8) . . ?
C20 O20 C20A 37.250(1) . . ?
C20G O20 Nd1 174.7(8) . . ?
C20 O20 Nd1 177.247(2) . . ?
C20A O20 Nd1 144.639(1) . . ?
C20G O20 Nd1G 175.9(8) . . ?
C20 O20 Nd1G 178.879(16) . . ?
C20A O20 Nd1G 143.481(13) . . ?
Nd1 O20 Nd1G 1.635(16) . . ?
C20 N20 C21 116.9 . . ?
C20 N20 C22 117.645(4) . . ?
C21 N20 C22 125.102(4) . . ?
O20 C20 N20 118.970(3) . . ?
O20 C20 C23 125.428(3) . . ?
N20 C20 C23 115.594(1) . . ?
C20 C23 H23A 109.5 . . ?
C20 C23 H23B 109.5 . . ?
H23A C23 H23B 109.5 . . ?
C20 C23 H23C 109.5 . . ?
H23A C23 H23C 109.5 . . ?
H23B C23 H23C 109.5 . . ?
N20 C21 H21A 109.5 . . ?
N20 C21 H21B 109.5 . . ?
H21A C21 H21B 109.5 . . ?
N20 C21 H21C 109.5 . . ?
H21A C21 H21C 109.5 . . ?
H21B C21 H21C 109.5 . . ?
N20 C22 H22A 109.5 . . ?
N20 C22 H22B 109.5 . . ?
H22A C22 H22B 109.5 . . ?
N20 C22 H22C 109.5 . . ?
H22A C22 H22C 109.5 . . ?
H22B C22 H22C 109.5 . . ?
C20A N20A C21A 113.617(3) . . ?
C20A N20A C22A 117.041(2) . . ?
C21A N20A C22A 129.223(2) . . ?
O20 C20A N20A 116.985(1) . . ?
O20 C20A C23A 129.405(3) . . ?
N20A C20A C23A 113.569(4) . . ?
C20A C23A H23D 109.5 . . ?
C20A C23A H23E 109.5 . . ?
H23D C23A H23E 109.5 . . ?
C20A C23A H23F 109.5 . . ?
H23D C23A H23F 109.5 . . ?
H23E C23A H23F 109.5 . . ?
N20A C22A H22D 109.5 . . ?
N20A C22A H22E 109.5 . . ?
H22D C22A H22E 109.5 . . ?
N20A C22A H22F 109.5 . . ?
H22D C22A H22F 109.5 . . ?
H22E C22A H22F 109.5 . . ?
N20A C21A H21D 109.5 . . ?
N20A C21A H21E 109.5 . . ?
H21D C21A H21E 109.5 . . ?
N20A C21A H21F 109.5 . . ?
H21D C21A H21F 109.5 . . ?
H21E C21A H21F 109.5 . . ?
C10G O10 C10 6.4(5) . . ?
C10G O10 Nd1 146.4(4) . . ?
C10 O10 Nd1 149.779(1) . . ?
C10G O10 Nd1G 145.5(4) . . ?
C10 O10 Nd1G 148.690(12) . . ?
Nd1 O10 Nd1G 1.425(14) . . ?
C10G N10 C10 4.3(5) . . ?
C10G N10 C12 128.5(5) . . ?
C10 N10 C12 124.298(4) . . ?
C10G N10 C11 115.6(5) . . ?
C10 N10 C11 119.869(2) . . ?
C12 N10 C11 115.664(2) . . ?
O10 C10 O10G 12.7(3) . . ?
O10 C10 N10 120.425(4) . . ?
O10G C10 N10 107.8(3) . . ?
O10 C10 N10G 125.8(4) . . ?
O10G C10 N10G 113.5(5) . . ?
N10 C10 N10G 12.0(3) . . ?
O10 C10 C13 119.694(2) . . ?
O10G C10 C13 132.4(3) . . ?
N10 C10 C13 119.881(2) . . ?
N10G C10 C13 113.4(4) . . ?
C10 C13 H13A 109.5 . . ?
C10 C13 H13B 109.5 . . ?
H13A C13 H13B 109.5 . . ?
C10 C13 H13C 109.5 . . ?
H13A C13 H13C 109.5 . . ?
H13B C13 H13C 109.5 . . ?
N10 C11 H11A 109.5 . . ?
N10 C11 H11B 109.5 . . ?
H11A C11 H11B 109.5 . . ?
N10 C11 H11C 109.5 . . ?
H11A C11 H11C 109.5 . . ?
H11B C11 H11C 109.5 . . ?
N10 C12 H12A 109.5 . . ?
N10 C12 H12B 109.5 . . ?
H12A C12 H12B 109.5 . . ?
N10 C12 H12C 109.5 . . ?
H12A C12 H12C 109.5 . . ?
H12B C12 H12C 109.5 . . ?
C5G Fe1 C1G 90.5(4) . . ?
C5G Fe1 C2G 91.5(4) . . ?
C1G Fe1 C2G 90.5(3) . . ?
C5G Fe1 C6 88.3(3) . . ?
C1G Fe1 C6 91.6(2) . . ?
C2G Fe1 C6 177.9(2) . . ?
C5G Fe1 C4 89.2(3) . . ?
C1G Fe1 C4 179.6(3) . . ?
C2G Fe1 C4 89.7(2) . . ?
C6 Fe1 C4 88.224(1) . . ?
C5G Fe1 C6G 91.8(4) . . ?
C1G Fe1 C6G 93.5(3) . . ?
C2G Fe1 C6G 174.8(3) . . ?
C6 Fe1 C6G 4.0(3) . . ?
C4 Fe1 C6G 86.3(2) . . ?
C5G Fe1 C2 91.2(3) . . ?
C1G Fe1 C2 91.5(2) . . ?
C2G Fe1 C2 1.0(2) . . ?
C6 Fe1 C2 176.9 . . ?
C4 Fe1 C2 88.718(1) . . ?
C6G Fe1 C2 174.1(2) . . ?
C5G Fe1 C3 175.4(3) . . ?
C1G Fe1 C3 88.4(2) . . ?
C2G Fe1 C3 93.0(3) . . ?
C6 Fe1 C3 87.209(5) . . ?
C4 Fe1 C3 91.955(1) . . ?
C6G Fe1 C3 83.8(3) . . ?
C2 Fe1 C3 93.291(4) . . ?
C5G Fe1 C1 90.8(3) . . ?
C1G Fe1 C1 1.6(2) . . ?
C2G Fe1 C1 88.9(2) . . ?
C6 Fe1 C1 93.141(1) . . ?
C4 Fe1 C1 178.6 . . ?
C6G Fe1 C1 95.1(2) . . ?
C2 Fe1 C1 89.915(2) . . ?
C3 Fe1 C1 88.225(1) . . ?
C5G Fe1 C5 2.5(3) . . ?
C1G Fe1 C5 89.0(2) . . ?
C2G Fe1 C5 89.6(3) . . ?
C6 Fe1 C5 90.333(5) . . ?
C4 Fe1 C5 90.676(1) . . ?
C6G Fe1 C5 93.8(3) . . ?
C2 Fe1 C5 89.307(4) . . ?
C3 Fe1 C5 176.342(1) . . ?
C1 Fe1 C5 89.205(1) . . ?
C5G Fe1 C4G 91.0(3) . . ?
C1G Fe1 C4G 177.5(4) . . ?
C2G Fe1 C4G 87.5(3) . . ?
C6 Fe1 C4G 90.5(2) . . ?
C4 Fe1 C4G 2.9(2) . . ?
C6G Fe1 C4G 88.4(3) . . ?
C2 Fe1 C4G 86.5(2) . . ?
C3 Fe1 C4G 90.3(2) . . ?
C1 Fe1 C4G 176.0(2) . . ?
C5 Fe1 C4G 92.4(2) . . ?
C5G Fe1 C3G 176.6(4) . . ?
C1G Fe1 C3G 88.2(3) . . ?
C2G Fe1 C3G 91.6(4) . . ?
C6 Fe1 C3G 88.6(2) . . ?
C4 Fe1 C3G 92.2(2) . . ?
C6G Fe1 C3G 85.2(4) . . ?
C2 Fe1 C3G 91.9(2) . . ?
C3 Fe1 C3G 1.4(3) . . ?
C1 Fe1 C3G 88.0(2) . . ?
C5 Fe1 C3G 176.9(2) . . ?
C4G Fe1 C3G 90.5(3) . . ?
N5G C5 N5 1.5(6) . . ?
N5G C5 Fe1 178.7(5) . . ?
N5 C5 Fe1 178.6 . . ?
N5G C5 Fe1G 179.0(6) . . ?
N5 C5 Fe1G 179.34(3) . . ?
Fe1 C5 Fe1G 0.79(3) . . ?
N1G C1 N1 7.2(4) . . ?
N1G C1 Fe1 172.2(4) . . ?
N1 C1 Fe1 178.0 . . ?
N1G C1 Fe1G 173.7(4) . . ?
N1 C1 Fe1G 178.76(3) . . ?
Fe1 C1 Fe1G 1.74(4) . . ?
N2G C2 N2 5.6(4) . . ?
N2G C2 Fe1G 176.1(4) . . ?
N2 C2 Fe1G 178.10(3) . . ?
N2G C2 Fe1 174.4(4) . . ?
N2 C2 Fe1 178.1 . . ?
Fe1G C2 Fe1 1.96(4) . . ?
N4 C4 N4G 6.6(4) . . ?
N4 C4 Fe1G 178.16(4) . . ?
N4G C4 Fe1G 173.9(4) . . ?
N4 C4 Fe1 178.9 . . ?
N4G C4 Fe1 174.5(4) . . ?
Fe1G C4 Fe1 1.80(4) . . ?
N3 C3 N3G 4.1(4) . . ?
N3 C3 Fe1G 177.83(3) . . ?
N3G C3 Fe1G 175.9(4) . . ?
N3 C3 Fe1 177.091(2) . . ?
N3G C3 Fe1 175.0(4) . . ?
Fe1G C3 Fe1 0.93(3) . . ?
N6 C6 N6G 8.1(5) . . ?
N6 C6 Fe1 176.9 . . ?
N6G C6 Fe1 169.7(4) . . ?
N6 C6 Fe1G 175.43(3) . . ?
N6G C6 Fe1G 167.7(4) . . ?
Fe1 C6 Fe1G 1.96(4) . . ?
C5 N5 C5G 3.4(4) . . ?
C1 N1 C1G 2.5(4) . . ?
C2 N2 C2G 1.7(4) . . ?
C4G N4 C4 5.0(4) . . ?
C3G N3 C3 2.6(4) . . ?
C6 N6 C6G 6.6(4) . . ?
H97A O97 H97B 95.957(4) . . ?
H98A O98 H98B 103.018(3) . . ?
H99A O99 H99B 102.699(3) . . ?
O40 Nd1G O40G 5.65(19) . . ?
O40 Nd1G O10G 150.56(17) . . ?
O40G Nd1G O10G 146.6(3) . . ?
O40 Nd1G O20G 103.60(15) . . ?
O40G Nd1G O20G 109.1(2) . . ?
O10G Nd1G O20G 91.3(2) . . ?
O40 Nd1G O20 100.43(2) . . ?
O40G Nd1G O20 105.94(19) . . ?
O10G Nd1G O20 93.79(17) . . ?
O20G Nd1G O20 3.24(14) . . ?
O40 Nd1G O30G 90.71(16) . . ?
O40G Nd1G O30G 86.8(2) . . ?
O10G Nd1G O30G 92.3(2) . . ?
O20G Nd1G O30G 143.2(2) . . ?
O20 Nd1G O30G 144.90(16) . . ?
O40 Nd1G O10 146.49(2) . . ?
O40G Nd1G O10 141.96(18) . . ?
O10G Nd1G O10 6.71(17) . . ?
O20G Nd1G O10 97.96(14) . . ?
O20 Nd1G O10 100.493(17) . . ?
O30G Nd1G O10 86.99(15) . . ?
O40 Nd1G O4G 78.21(19) . . ?
O40G Nd1G O4G 79.3(3) . . ?
O10G Nd1G O4G 83.0(3) . . ?
O20G Nd1G O4G 71.0(2) . . ?
O20 Nd1G O4G 69.37(15) . . ?
O30G Nd1G O4G 145.7(2) . . ?
O10 Nd1G O4G 85.1(2) . . ?
O40 Nd1G O1G 77.6(2) . . ?
O40G Nd1G O1G 72.6(3) . . ?
O10G Nd1G O1G 75.1(3) . . ?
O20G Nd1G O1G 141.3(2) . . ?
O20 Nd1G O1G 140.30(15) . . ?
O30G Nd1G O1G 74.5(2) . . ?
O10 Nd1G O1G 69.6(2) . . ?
O4G Nd1G O1G 71.5(2) . . ?
O40 Nd1G O2G 69.19(15) . . ?
O40G Nd1G O2G 72.6(2) . . ?
O10G Nd1G O2G 140.1(2) . . ?
O20G Nd1G O2G 73.6(2) . . ?
O20 Nd1G O2G 72.86(13) . . ?
O30G Nd1G O2G 80.5(2) . . ?
O10 Nd1G O2G 142.67(15) . . ?
O4G Nd1G O2G 123.6(2) . . ?
O1G Nd1G O2G 137.7(2) . . ?
O40 Nd1G O3G 137.04(15) . . ?
O40G Nd1G O3G 139.0(2) . . ?
O10G Nd1G O3G 71.5(2) . . ?
O20G Nd1G O3G 72.4(2) . . ?
O20 Nd1G O3G 75.12(15) . . ?
O30G Nd1G O3G 74.2(2) . . ?
O10 Nd1G O3G 74.02(14) . . ?
O4G Nd1G O3G 134.4(2) . . ?
O1G Nd1G O3G 132.5(3) . . ?
O2G Nd1G O3G 68.8(2) . . ?
Nd1G O1G H1A 112.6(5) . . ?
Nd1G O1G H1B 119.6(5) . . ?
H1A O1G H1B 109.8(8) . . ?
Nd1G O2G H2A 133.9(5) . . ?
Nd1G O2G H2B 119.5(4) . . ?
H2A O2G H2B 106.6(5) . . ?
Nd1G O3G H3A 105.5(4) . . ?
Nd1G O3G H3B 123.5(5) . . ?
H3A O3G H3B 121.6(7) . . ?
Nd1G O4G H4A 120.1(5) . . ?
Nd1G O4G H4B 123.7(5) . . ?
H4A O4G H4B 114.8(6) . . ?
C30G O30G Nd1G 150.2(8) . . ?
C30G N30G C32G 131.5(15) . . ?
C30G N30G C31G 118.9(14) . . ?
C32G N30G C31G 109.6(14) . . ?
N30G C30G O30G 121.7(14) . . ?
N30G C30G C33G 117.9(15) . . ?
O30G C30G C33G 120.3(13) . . ?
C30G C33G H33G 109.5 . . ?
C30G C33G H33H 109.5 . . ?
H33G C33G H33H 109.5 . . ?
C30G C33G H33I 109.5 . . ?
H33G C33G H33I 109.5 . . ?
H33H C33G H33I 109.5 . . ?
N30G C31G H31G 109.5 . . ?
N30G C31G H31H 109.5 . . ?
H31G C31G H31H 109.5 . . ?
N30G C31G H31I 109.5 . . ?
H31G C31G H31I 109.5 . . ?
H31H C31G H31I 109.5 . . ?
N30G C32G H32G 109.5 . . ?
N30G C32G H32H 109.5 . . ?
H32G C32G H32H 109.5 . . ?
N30G C32G H32I 109.5 . . ?
H32G C32G H32I 109.5 . . ?
H32H C32G H32I 109.5 . . ?
C40G O40G Nd1G 158.1(9) . . ?
C40G N40G C42G 90.9(17) . . ?
C40G N40G C41G 145(2) . . ?
C42G N40G C41G 122.8(15) . . ?
N40G C40G O40G 93.4(17) . . ?
N40G C40G O40 98.9(18) . . ?
O40G C40G O40 7.9(3) . . ?
N40G C40G C43G 153(2) . . ?
O40G C40G C43G 112.9(15) . . ?
O40 C40G C43G 107.7(15) . . ?
C40G C43G H43G 109.5 . . ?
C40G C43G H43H 109.5 . . ?
H43G C43G H43H 109.5 . . ?
C40G C43G H43I 109.5 . . ?
H43G C43G H43I 109.5 . . ?
H43H C43G H43I 109.5 . . ?
N40G C41G H41G 109.5 . . ?
N40G C41G H41H 109.5 . . ?
H41G C41G H41H 109.5 . . ?
N40G C41G H41I 109.5 . . ?
H41G C41G H41I 109.5 . . ?
H41H C41G H41I 109.5 . . ?
N40G C42G H42G 109.5 . . ?
N40G C42G H42H 109.5 . . ?
H42G C42G H42H 109.5 . . ?
N40G C42G H42I 109.5 . . ?
H42G C42G H42I 109.5 . . ?
H42H C42G H42I 109.5 . . ?
C20G O20G Nd1G 174.0(9) . . ?
C20G N20G C22G 125.0(15) . . ?
C20G N20G C21G 114.1(15) . . ?
C22G N20G C21G 120.4(11) . . ?
N20G C20G O20 119.1(16) . . ?
N20G C20G O20G 124.4(17) . . ?
O20 C20G O20G 5.8(3) . . ?
N20G C20G C23G 116.1(16) . . ?
O20 C20G C23G 124.8(14) . . ?
O20G C20G C23G 119.4(14) . . ?
C20G C23G H23G 109.5 . . ?
C20G C23G H23H 109.5 . . ?
H23G C23G H23H 109.5 . . ?
C20G C23G H23I 109.5 . . ?
H23G C23G H23I 109.5 . . ?
H23H C23G H23I 109.5 . . ?
N20G C21G H21G 109.5 . . ?
N20G C21G H21H 109.5 . . ?
H21G C21G H21H 109.5 . . ?
N20G C21G H21I 109.5 . . ?
H21G C21G H21I 109.5 . . ?
H21H C21G H21I 109.5 . . ?
N20G C22G H22G 109.5 . . ?
N20G C22G H22H 109.5 . . ?
H22G C22G H22H 109.5 . . ?
N20G C22G H22I 109.5 . . ?
H22G C22G H22I 109.5 . . ?
H22H C22G H22I 109.5 . . ?
C10G O10G C10 6.0(5) . . ?
C10G O10G Nd1G 150.0(7) . . ?
C10 O10G Nd1G 149.5(5) . . ?
C10G N10G C10 4.6(5) . . ?
C10G N10G C11G 119.7(11) . . ?
C10 N10G C11G 124.3(9) . . ?
C10G N10G C12G 127.1(11) . . ?
C10 N10G C12G 122.6(9) . . ?
C11G N10G C12G 112.3(11) . . ?
O10 C10G O10G 13.1(3) . . ?
O10 C10G N10 131.0(8) . . ?
O10G C10G N10 118.0(9) . . ?
O10 C10G N10G 136.5(9) . . ?
O10G C10G N10G 123.9(10) . . ?
N10 C10G N10G 12.9(4) . . ?
O10 C10G C13G 103.8(8) . . ?
O10G C10G C13G 116.8(9) . . ?
N10 C10G C13G 125.1(9) . . ?
N10G C10G C13G 118.8(10) . . ?
C10G C13G H13G 109.5 . . ?
C10G C13G H13H 109.5 . . ?
H13G C13G H13H 109.5 . . ?
C10G C13G H13I 109.5 . . ?
H13G C13G H13I 109.5 . . ?
H13H C13G H13I 109.5 . . ?
N10G C11G H11G 109.5 . . ?
N10G C11G H11H 109.5 . . ?
H11G C11G H11H 109.5 . . ?
N10G C11G H11I 109.5 . . ?
H11G C11G H11I 109.5 . . ?
H11H C11G H11I 109.5 . . ?
N10G C12G H12G 109.5 . . ?
N10G C12G H12H 109.5 . . ?
H12G C12G H12H 109.5 . . ?
N10G C12G H12I 109.5 . . ?
H12G C12G H12I 109.5 . . ?
H12H C12G H12I 109.5 . . ?
C3 Fe1G C5G 174.5(3) . . ?
C3 Fe1G C4 94.67(5) . . ?
C5G Fe1G C4 88.3(2) . . ?
C3 Fe1G C2G 94.9(3) . . ?
C5G Fe1G C2G 89.7(4) . . ?
C4 Fe1G C2G 90.5(2) . . ?
C3 Fe1G C3G 1.5(3) . . ?
C5G Fe1G C3G 175.5(3) . . ?
C4 Fe1G C3G 94.9(2) . . ?
C2G Fe1G C3G 93.4(4) . . ?
C3 Fe1G C4G 93.0(2) . . ?
C5G Fe1G C4G 90.1(3) . . ?
C4 Fe1G C4G 2.9(2) . . ?
C2G Fe1G C4G 88.3(3) . . ?
C3G Fe1G C4G 93.1(3) . . ?
C3 Fe1G C6G 85.5(3) . . ?
C5G Fe1G C6G 90.1(4) . . ?
C4 Fe1G C6G 87.1(2) . . ?
C2G Fe1G C6G 177.7(3) . . ?
C3G Fe1G C6G 86.9(4) . . ?
C4G Fe1G C6G 89.4(3) . . ?
C3 Fe1G C6 88.83(5) . . ?
C5G Fe1G C6 86.6(3) . . ?
C4 Fe1G C6 88.96(5) . . ?
C2G Fe1G C6 176.3(3) . . ?
C3G Fe1G C6 90.3(3) . . ?
C4G Fe1G C6 91.3(3) . . ?
C6G Fe1G C6 4.0(3) . . ?
C3 Fe1G C2 95.17(5) . . ?
C5G Fe1G C2 89.5(3) . . ?
C4 Fe1G C2 89.53(4) . . ?
C2G Fe1G C2 1.0(2) . . ?
C3G Fe1G C2 93.7(3) . . ?
C4G Fe1G C2 87.3(3) . . ?
C6G Fe1G C2 176.6(2) . . ?
C6 Fe1G C2 175.82(7) . . ?
C3 Fe1G C1G 89.2(2) . . ?
C5G Fe1G C1G 87.8(3) . . ?
C4 Fe1G C1G 176.1(3) . . ?
C2G Fe1G C1G 89.6(3) . . ?
C3G Fe1G C1G 89.0(3) . . ?
C4G Fe1G C1G 177.1(4) . . ?
C6G Fe1G C1G 92.7(3) . . ?
C6 Fe1G C1G 90.6(2) . . ?
C2 Fe1G C1G 90.6(2) . . ?
C3 Fe1G C1 89.04(4) . . ?
C5G Fe1G C1 88.1(2) . . ?
C4 Fe1G C1 176.14(7) . . ?
C2G Fe1G C1 88.1(2) . . ?
C3G Fe1G C1 88.8(2) . . ?
C4G Fe1G C1 176.0(3) . . ?
C6G Fe1G C1 94.2(2) . . ?
C6 Fe1G C1 92.19(4) . . ?
C2 Fe1G C1 89.07(5) . . ?
C1G Fe1G C1 1.6(2) . . ?
C3 Fe1G C5 174.88(6) . . ?
C5G Fe1G C5 2.4(3) . . ?
C4 Fe1G C5 89.66(5) . . ?
C2G Fe1G C5 87.8(3) . . ?
C3G Fe1G C5 175.3(2) . . ?
C4G Fe1G C5 91.5(2) . . ?
C6G Fe1G C5 92.0(3) . . ?
C6 Fe1G C5 88.51(5) . . ?
C2 Fe1G C5 87.58(5) . . ?
C1G Fe1G C5 86.4(2) . . ?
C1 Fe1G C5 86.68(5) . . ?
N5G C5G N5 1.1(5) . . ?
N5G C5G Fe1 174.0(9) . . ?
N5 C5G Fe1 173.0(7) . . ?
N5G C5G Fe1G 174.6(9) . . ?
N5 C5G Fe1G 173.6(7) . . ?
Fe1 C5G Fe1G 0.88(3) . . ?
N1G C1G N1 6.9(4) . . ?
N1G C1G Fe1 173.9(8) . . ?
N1 C1G Fe1 174.7(6) . . ?
N1G C1G Fe1G 175.6(8) . . ?
N1 C1G Fe1G 174.6(6) . . ?
Fe1 C1G Fe1G 1.76(4) . . ?
N2G C2G N2 5.6(4) . . ?
N2G C2G Fe1 175.2(8) . . ?
N2 C2G Fe1 175.6(6) . . ?
N2G C2G Fe1G 177.1(8) . . ?
N2 C2G Fe1G 175.4(6) . . ?
Fe1 C2G Fe1G 1.97(4) . . ?
N4 C4G N4G 6.7(4) . . ?
N4 C4G Fe1G 172.0(6) . . ?
N4G C4G Fe1G 178.0(8) . . ?
N4 C4G Fe1 171.2(6) . . ?
N4G C4G Fe1 176.3(8) . . ?
Fe1G C4G Fe1 1.75(4) . . ?
N3 C3G N3G 4.3(4) . . ?
N3 C3G Fe1G 174.2(7) . . ?
N3G C3G Fe1G 175.9(7) . . ?
N3 C3G Fe1 173.9(7) . . ?
N3G C3G Fe1 175.1(7) . . ?
Fe1G C3G Fe1 0.91(3) . . ?
N6 C6G N6G 8.3(5) . . ?
N6 C6G Fe1G 173.1(7) . . ?
N6G C6G Fe1G 177.6(8) . . ?
N6 C6G Fe1 171.2(7) . . ?
N6G C6G Fe1 178.2(8) . . ?
Fe1G C6G Fe1 1.96(4) . . ?
C5 N5G C5G 3.8(4) . . ?
C1 N1G C1G 2.8(4) . . ?
C2 N2G C2G 1.7(4) . . ?
C4G N4G C4 4.8(4) . . ?
C3G N3G C3 2.3(4) . . ?
C6G N6G C6 6.5(4) . . ?
H97A O97G H97B 98.2(8) . . ?
H98A O98G H98B 108.0(7) . . ?
H99A O99G H99B 112.0(7) . . ?

loop_
_geom_bond_atom_site_label_1
_geom_bond_atom_site_label_2
_geom_bond_distance
_geom_bond_site_symmetry_2
_geom_bond_publ_flag
Nd1 O40 2.3446 . ?
Nd1 O20 2.3667 . ?
Nd1 O30 2.36702(11) . ?
Nd1 O10 2.37329(10) . ?
Nd1 O3 2.44598(15) . ?
Nd1 O4 2.46851(11) . ?
Nd1 O2 2.4926 . ?
Nd1 O1 2.50044(13) . ?
O1 H1A 0.9594 . ?
O1 H1B 0.9663 . ?
O2 H2A 0.9638 . ?
O2 H2B 0.9580 . ?
O3 H3A 0.9697 . ?
O3 H3B 0.9683 . ?
O4 H4A 0.9675 . ?
O4 H4B 0.9567 . ?
N30 C30 1.3157 . ?
N30 C32 1.4560 . ?
N30 C31 1.4570 . ?
C30 C33 1.5055 . ?
C33 H33A 0.9600 . ?
C33 H33B 0.9600 . ?
C33 H33C 0.9600 . ?
C31 H31A 0.9600 . ?
C31 H31B 0.9600 . ?
C31 H31C 0.9600 . ?
C32 H32A 0.9600 . ?
C32 H32B 0.9600 . ?
C32 H32C 0.9600 . ?
N30A C30A 1.3064 . ?
N30A C32A 1.5267 . ?
N30A C31A 1.5567 . ?
C30A C33A 1.5515 . ?
C33A H33D 0.9600 . ?
C33A H33E 0.9600 . ?
C33A H33F 0.9600 . ?
C32A H32D 0.9600 . ?
C32A H32E 0.9600 . ?
C32A H32F 0.9600 . ?
C31A H31D 0.9600 . ?
C31A H31E 0.9600 . ?
C31A H31F 0.9600 . ?
O40 C40 1.2871 . ?
O40 C40A 1.2895 . ?
O40 C40G 1.69(2) . ?
O40 Nd1G 2.2848(6) . ?
N40 C40 1.3151 . ?
N40 C42 1.4530 . ?
N40 C41 1.5104 . ?
C40 C43 1.4966 . ?
C43 H43A 0.9600 . ?
C43 H43B 0.9600 . ?
C43 H43C 0.9600 . ?
C41 H41A 0.9600 . ?
C41 H41B 0.9600 . ?
C41 H41C 0.9600 . ?
C42 H42A 0.9600 . ?
C42 H42B 0.9600 . ?
C42 H42C 0.9600 . ?
N40A C40A 1.3184 . ?
N40A C42A 1.5070 . ?
N40A C41A 1.5561 . ?
C40A C43A 1.4943 . ?
C43A H43D 0.9600 . ?
C43A H43E 0.9600 . ?
C43A H43F 0.9600 . ?
C42A H42D 0.9600 . ?
C42A H42E 0.9600 . ?
C42A H42F 0.9600 . ?
C41A H41D 0.9600 . ?
C41A H41E 0.9600 . ?
C41A H41F 0.9600 . ?
O20 C20G 1.318(18) . ?
O20 C20 1.2709 . ?
O20 C20A 1.2990 . ?
O20 Nd1G 2.3771(4) . ?
N20 C20 1.3223 . ?
N20 C21 1.4590 . ?
N20 C22 1.5043 . ?
C20 C23 1.5324 . ?
C23 H23A 0.9600 . ?
C23 H23B 0.9600 . ?
C23 H23C 0.9600 . ?
C21 H21A 0.9600 . ?
C21 H21B 0.9600 . ?
C21 H21C 0.9600 . ?
C22 H22A 0.9600 . ?
C22 H22B 0.9600 . ?
C22 H22C 0.9600 . ?
N20A C20A 1.3076 . ?
N20A C21A 1.4690 . ?
N20A C22A 1.5071 . ?
C20A C23A 1.5794 . ?
C23A H23D 0.9600 . ?
C23A H23E 0.9600 . ?
C23A H23F 0.9600 . ?
C22A H22D 0.9600 . ?
C22A H22E 0.9600 . ?
C22A H22F 0.9600 . ?
C21A H21D 0.9600 . ?
C21A H21E 0.9600 . ?
C21A H21F 0.9600 . ?
O10 C10G 1.238(10) . ?
O10 C10 1.2537 . ?
O10 Nd1G 2.4073(5) . ?
N10 C10G 1.212(10) . ?
N10 C10 1.3155 . ?
N10 C12 1.4511 . ?
N10 C11 1.4556 . ?
C10 O10G 1.287(7) . ?
C10 N10G 1.353(8) . ?
C10 C13 1.4992 . ?
C13 H13A 0.9600 . ?
C13 H13B 0.9600 . ?
C13 H13C 0.9600 . ?
C11 H11A 0.9600 . ?
C11 H11B 0.9600 . ?
C11 H11C 0.9600 . ?
C12 H12A 0.9600 . ?
C12 H12B 0.9600 . ?
C12 H12C 0.9600 . ?
Fe1 C5G 1.817(10) . ?
Fe1 C1G 1.909(8) . ?
Fe1 C2G 1.923(10) . ?
Fe1 C6 1.9271 . ?
Fe1 C4 1.92824(12) . ?
Fe1 C6G 1.923(9) . ?
Fe1 C2 1.9308 . ?
Fe1 C3 1.9343 . ?
Fe1 C1 1.93640(13) . ?
Fe1 C5 1.9383 . ?
Fe1 C4G 1.957(8) . ?
Fe1 C3G 1.975(9) . ?
C5 N5G 1.080(9) . ?
C5 N5 1.1508 . ?
C5 Fe1G 1.9985(12) . ?
C1 N1G 1.112(7) . ?
C1 N1 1.1495 . ?
C1 Fe1G 1.9655(10) . ?
C2 N2G 1.161(9) . ?
C2 N2 1.1498 . ?
C2 Fe1G 1.9303(12) . ?
C4 N4 1.1511 . ?
C4 N4G 1.164(6) . ?
C4 Fe1G 1.9011(10) . ?
C3 N3 1.1511 . ?
C3 N3G 1.211(8) . ?
C3 Fe1G 1.8760(12) . ?
C6 N6 1.1483 . ?
C6 N6G 1.184(8) . ?
C6 Fe1G 1.9287(12) . ?
N5 C5G 1.278(10) . ?
N1 C1G 1.179(8) . ?
N2 C2G 1.159(10) . ?
N4 C4G 1.131(8) . ?
N3 C3G 1.114(9) . ?
N6 C6G 1.160(9) . ?
O97 H97A 0.9664 . ?
O97 H97B 0.9652 . ?
O98 H98A 0.9648 . ?
O98 H98B 0.9610 . ?
O99 H99A 0.9701 . ?
O99 H99B 0.9616 . ?
Nd1G O40G 2.335(8) . ?
Nd1G O10G 2.369(7) . ?
Nd1G O20G 2.370(6) . ?
Nd1G O30G 2.405(7) . ?
Nd1G O4G 2.471(6) . ?
Nd1G O1G 2.519(7) . ?
Nd1G O2G 2.514(5) . ?
Nd1G O3G 2.577(7) . ?
O1G H1A 1.002(9) . ?
O1G H1B 0.894(7) . ?
O2G H2A 0.915(5) . ?
O2G H2B 0.997(6) . ?
O3G H3A 0.986(7) . ?
O3G H3B 0.950(6) . ?
O4G H4A 0.970(6) . ?
O4G H4B 0.908(6) . ?
O30G C30G 1.303(14) . ?
N30G C30G 1.182(15) . ?
N30G C32G 1.42(2) . ?
N30G C31G 1.487(17) . ?
C30G C33G 1.468(19) . ?
C33G H33G 0.9600 . ?
C33G H33H 0.9600 . ?
C33G H33I 0.9600 . ?
C31G H31G 0.9600 . ?
C31G H31H 0.9600 . ?
C31G H31I 0.9600 . ?
C32G H32G 0.9600 . ?
C32G H32H 0.9600 . ?
C32G H32I 0.9600 . ?
O40G C40G 1.67(2) . ?
N40G C40G 1.12(2) . ?
N40G C42G 1.627(19) . ?
N40G C41G 1.410(18) . ?
C40G C43G 1.46(2) . ?
C43G H43G 0.9600 . ?
C43G H43H 0.9600 . ?
C43G H43I 0.9600 . ?
C41G H41G 0.9600 . ?
C41G H41H 0.9600 . ?
C41G H41I 0.9600 . ?
C42G H42G 0.9600 . ?
C42G H42H 0.9600 . ?
C42G H42I 0.9600 . ?
O20G C20G 1.327(17) . ?
N20G C20G 1.124(17) . ?
N20G C22G 1.476(14) . ?
N20G C21G 1.519(16) . ?
C20G C23G 1.583(18) . ?
C23G H23G 0.9600 . ?
C23G H23H 0.9600 . ?
C23G H23I 0.9600 . ?
C21G H21G 0.9600 . ?
C21G H21H 0.9600 . ?
C21G H21I 0.9600 . ?
C22G H22G 0.9600 . ?
C22G H22H 0.9600 . ?
C22G H22I 0.9600 . ?
O10G C10G 1.241(11) . ?
N10G C10G 1.261(11) . ?
N10G C11G 1.481(17) . ?
N10G C12G 1.435(17) . ?
C10G C13G 1.539(15) . ?
C13G H13G 0.9600 . ?
C13G H13H 0.9600 . ?
C13G H13I 0.9600 . ?
C11G H11G 0.9600 . ?
C11G H11H 0.9600 . ?
C11G H11I 0.9600 . ?
C12G H12G 0.9600 . ?
C12G H12H 0.9600 . ?
C12G H12I 0.9600 . ?
Fe1G C5G 1.876(10) . ?
Fe1G C2G 1.923(10) . ?
Fe1G C3G 1.916(9) . ?
Fe1G C4G 1.928(8) . ?
Fe1G C6G 1.920(9) . ?
Fe1G C1G 1.939(8) . ?
C5G N5G 1.205(12) . ?
C1G N1G 1.136(10) . ?
C2G N2G 1.167(12) . ?
C4G N4G 1.134(9) . ?
C3G N3G 1.171(10) . ?
C6G N6G 1.177(11) . ?
O97G H97A 0.861(8) . ?
O97G H97B 1.032(9) . ?
O98G H98A 0.953(7) . ?
O98G H98B 0.909(7) . ?
O99G H99A 0.937(6) . ?
O99G H99B 0.883(6) . ?

loop_
_geom_hbond_atom_site_label_D
_geom_hbond_atom_site_label_H
_geom_hbond_atom_site_label_A
_geom_hbond_distance_DH
_geom_hbond_distance_HA
_geom_hbond_distance_DA
_geom_hbond_angle_DHA
_geom_hbond_site_symmetry_A
O1 H1A O97 0.96 1.76 2.67688(13) 157.715(2) .
O1 H1B O98 0.97 2.01 2.84779(11) 144.160(1) 1_655
O2 H2A N4 0.96 1.83 2.78411(14) 171.113(1) 3
O2 H2B N3 0.96 1.99 2.89242(16) 155.281(1) 4_566
O3 H3A N3 0.97 1.95 2.91034(13) 170.473(1) 4_566
O3 H3B N6 0.97 1.80 2.74429(12) 164.032(1) .
O4 H4A N1 0.97 1.85 2.81031(11) 174.395(1) 3_565
O4 H4B O99 0.96 1.85 2.80747(17) 176.589(1) .
O97 H97A N5 0.97 1.98 2.94675(13) 173.452(1) 1_655
O97 H97B N2 0.97 1.98 2.93502(12) 169.914(2) 4_666
O98 H98A O99 0.96 1.88 2.80821(17) 161.536(1) 3_565
O98 H98B N5 0.96 1.94 2.85916(12) 159.996(1) .
O99 H99A O98 0.97 1.82 2.78019(15) 169.851(1) 1_655
O99 H99B N2 0.96 1.94 2.90346(11) 175.4 4_666
